data_9011466
loop_
_publ_author_name
'Kudoh, Y.'
'Takeuchi, Y.'

_publ_section_title
;
 The crystal structure of forsterite Mg2SiO4 under high pressure up to 149 kb
 Sample: P = 111 kbar
;
_journal_name_full 'Zeitschrift fur Kristallographie'
_journal_page_first 291
_journal_page_last 302
_journal_volume 171
_journal_year 1985
_chemical_formula_structural Mg2(SiO4)
_chemical_formula_sum 'Mg2 O4 Si'
_chemical_name_mineral Forsterite
_space_group_IT_number 62
_symmetry_space_group_name_Hall '-P 2c 2ab'
_symmetry_space_group_name_H-M 'P b n m'
_cell_angle_alpha 90
_cell_angle_beta 90
_cell_angle_gamma 90
_cell_length_a 4.668
_cell_length_b 9.852
_cell_length_c 5.836
_cell_formula_units_Z 4
_cell_volume 268.393
_database_code_amcsd 0010933
_diffrn_ambient_pressure 1.11e+07
_exptl_crystal_density_diffrn 3.482
_cod_original_formula_sum 'Mg2 Si O4'
_cod_database_code 9011466

loop_
_space_group_symop_operation_xyz
x,y,z
x,y,1/2-z
-x,-y,1/2+z
1/2+x,1/2-y,1/2+z
1/2-x,1/2+y,1/2-z
1/2-x,1/2+y,z
1/2+x,1/2-y,-z
-x,-y,-z

loop_
_atom_site_label
_atom_site_fract_x
_atom_site_fract_y
_atom_site_fract_z
_atom_site_U_iso_or_equiv
Mg1 0.00000 0.00000 0.00000 0.00570
Mg2 0.99450 0.27410 0.25000 0.00253
Si 0.43160 0.09420 0.25000 ?
O1 0.77150 0.09080 0.25000 0.00089
O2 0.21310 0.45060 0.25000 0.00152
O3 0.28620 0.16440 0.03220 0.00279

loop_
_cod_related_entry_id
_cod_related_entry_database
_cod_related_entry_code
1 AMCSD 0010933
